data_4104873
loop_
_publ_author_name
'Pan\<ce Naumov'
'Yutaka Ozawa'
'Kei Ohkubo'
'Shunichi Fukuzumi'

_publ_section_title
;
 Structure and Spectroscopy of Oxyluciferin, the Light Emitter of the
 Firefly Bioluminescence
;
_journal_name_full 'Journal of the American Chemical Society'
_journal_page_first 11590
_journal_page_last 11605
_journal_paper_doi 10.1021/ja904309q
_journal_volume 131
_journal_year 2009
_chemical_formula_sum 'C10 H6 N2 O2 S2'
_chemical_formula_weight 250.29
_chemical_name_common 'firefly oxylcuiferin'
_chemical_name_systematic
;
 ?
;
_space_group_IT_number 14
_symmetry_cell_setting monoclinic
_symmetry_space_group_name_Hall '-P 2yn'
_symmetry_space_group_name_H-M 'P 1 21/n 1'
_atom_sites_solution_hydrogens geom
_atom_sites_solution_primary direct
_atom_sites_solution_secondary difmap
_audit_creation_method SHELXL-97
_cell_angle_alpha 90.00
_cell_angle_beta 99.260(5)
_cell_angle_gamma 90.00
_cell_formula_units_Z 4
_cell_length_a 4.8806(4)
_cell_length_b 18.8242(14)
_cell_length_c 11.1298(8)
_cell_measurement_temperature 293(2)
_cell_volume 1009.21(13)
_computing_cell_refinement 'APEX2 software (Bruker, 2007)'
_computing_data_collection 'APEX2 software (Bruker, 2007)'
_computing_data_reduction 'SAINT (Bruker, 2007)'
_computing_molecular_graphics 'DIAMOND (Brandenburg, 2005)'
_computing_publication_material 'WinGX (Farrugia, 1999)'
_computing_structure_refinement 'SHELXL-97 (Sheldrick, 2008)'
_computing_structure_solution 'SHELXS-97 (Sheldrick, 2008)'
_diffrn_ambient_temperature 293(2)
_diffrn_measured_fraction_theta_full 0.996
_diffrn_measured_fraction_theta_max 0.996
_diffrn_measurement_device_type 'Bruker SMART APEX2 diffractometer'
_diffrn_measurement_method '\w scans'
_diffrn_radiation_monochromator 'multilayer confocal TXS mirror'
_diffrn_radiation_source 'rotating anode'
_diffrn_radiation_type MoK\a
_diffrn_radiation_wavelength 0.71073
_diffrn_reflns_av_R_equivalents 0.0554
_diffrn_reflns_av_sigmaI/netI 0.0439
_diffrn_reflns_limit_h_max 6
_diffrn_reflns_limit_h_min -5
_diffrn_reflns_limit_k_max 23
_diffrn_reflns_limit_k_min -20
_diffrn_reflns_limit_l_max 13
_diffrn_reflns_limit_l_min -13
_diffrn_reflns_number 14599
_diffrn_reflns_theta_full 26.39
_diffrn_reflns_theta_max 26.39
_diffrn_reflns_theta_min 2.15
_exptl_absorpt_coefficient_mu 0.510
_exptl_absorpt_correction_T_max 0.9676
_exptl_absorpt_correction_T_min 0.8579
_exptl_absorpt_correction_type empirical
_exptl_absorpt_process_details 'SADABS (Sheldrick, 1996)'
_exptl_crystal_colour red
_exptl_crystal_density_diffrn 1.647
_exptl_crystal_description needle
_exptl_crystal_F_000 512
_exptl_crystal_size_max 0.310
_exptl_crystal_size_mid 0.100
_exptl_crystal_size_min 0.065
_refine_diff_density_max 0.327
_refine_diff_density_min -0.252
_refine_diff_density_rms 0.064
_refine_ls_extinction_method none
_refine_ls_goodness_of_fit_ref 1.037
_refine_ls_hydrogen_treatment mixed
_refine_ls_matrix_type full
_refine_ls_number_parameters 157
_refine_ls_number_reflns 2056
_refine_ls_number_restraints 0
_refine_ls_restrained_S_all 1.037
_refine_ls_R_factor_all 0.0913
_refine_ls_R_factor_gt 0.0524
_refine_ls_shift/su_max 0.000
_refine_ls_shift/su_mean 0.000
_refine_ls_structure_factor_coef Fsqd
_refine_ls_weighting_details 'calc w=1/[\s^2^(Fo^2^)+(0.0625P)^2^+0.8795P] where P=(Fo^2^+2Fc^2^)/3'
_refine_ls_weighting_scheme calc
_refine_ls_wR_factor_gt 0.1239
_refine_ls_wR_factor_ref 0.1412
_reflns_number_gt 1376
_reflns_number_total 2056
_reflns_threshold_expression >2sigma(I)
_cod_data_source_file ja904309q_si_002.cif
_cod_data_source_block oxyl5_0m
_cod_database_code 4104873

loop_
_symmetry_equiv_pos_as_xyz
'x, y, z'
'-x+1/2, y+1/2, -z+1/2'
'-x, -y, -z'
'x-1/2, -y-1/2, z-1/2'

loop_
_atom_site_label
_atom_site_type_symbol
_atom_site_fract_x
_atom_site_fract_y
_atom_site_fract_z
_atom_site_U_iso_or_equiv
_atom_site_adp_type
_atom_site_occupancy
_atom_site_symmetry_multiplicity
_atom_site_calc_flag
_atom_site_refinement_flags
S2 S 0.9528(2) 0.35354(5) 0.52678(7) 0.0495(3) Uani 1 1 d .
S1 S 1.2633(2) 0.47919(6) 0.84793(8) 0.0596(3) Uani 1 1 d .
O1 O 0.2981(7) 0.13395(15) 0.5014(3) 0.0650(9) Uani 1 1 d .
N2 N 0.8689(6) 0.35657(14) 0.7501(2) 0.0421(7) Uani 1 1 d .
O2 O 1.6876(6) 0.56015(15) 0.6241(3) 0.0688(8) Uani 1 1 d .
N1 N 1.3472(6) 0.47268(15) 0.6270(2) 0.0435(7) Uani 1 1 d .
C5 C 0.7093(7) 0.30001(18) 0.6931(3) 0.0426(8) Uani 1 1 d .
C4 C 1.0044(7) 0.38684(18) 0.6738(3) 0.0415(8) Uani 1 1 d .
C10 C 0.5419(7) 0.25345(18) 0.7514(3) 0.0470(9) Uani 1 1 d .
H10 H 0.5226 0.2596 0.8326 0.056 Uiso 1 1 calc R
C7 C 0.5956(7) 0.23506(19) 0.5049(3) 0.0472(9) Uani 1 1 d .
H7 H 0.6120 0.2290 0.4234 0.057 Uiso 1 1 calc R
C8 C 0.4364(7) 0.18956(19) 0.5607(3) 0.0471(8) Uani 1 1 d .
C6 C 0.7319(7) 0.29040(18) 0.5721(3) 0.0419(8) Uani 1 1 d .
C2 C 1.5003(9) 0.5339(2) 0.8022(4) 0.0572(11) Uani 1 1 d .
C1 C 1.1993(7) 0.44416(18) 0.7049(3) 0.0444(8) Uani 1 1 d .
C3 C 1.5170(7) 0.52382(19) 0.6844(3) 0.0472(8) Uani 1 1 d .
C9 C 0.4107(8) 0.1994(2) 0.6830(3) 0.0586(10) Uani 1 1 d .
H9 H 0.3006 0.1681 0.7189 0.070 Uiso 1 1 calc R
H2 H 1.593(8) 0.559(2) 0.845(3) 0.052(12) Uiso 1 1 d .
H1O H 0.328(9) 0.135(2) 0.436(4) 0.076(15) Uiso 1 1 d .
H2O H 1.668(11) 0.537(3) 0.533(5) 0.13(2) Uiso 1 1 d .

loop_
_atom_site_aniso_label
_atom_site_aniso_U_11
_atom_site_aniso_U_22
_atom_site_aniso_U_33
_atom_site_aniso_U_23
_atom_site_aniso_U_13
_atom_site_aniso_U_12
S2 0.0662(6) 0.0495(6) 0.0358(4) -0.0015(4) 0.0171(4) -0.0145(5)
S1 0.0750(7) 0.0610(7) 0.0441(5) -0.0082(5) 0.0133(5) -0.0122(5)
O1 0.101(2) 0.0530(17) 0.0426(14) -0.0044(14) 0.0161(15) -0.0315(16)
N2 0.0544(17) 0.0378(16) 0.0355(14) 0.0028(12) 0.0112(12) -0.0012(14)
O2 0.080(2) 0.0641(19) 0.0643(17) -0.0013(15) 0.0164(15) -0.0312(16)
N1 0.0517(17) 0.0375(15) 0.0418(14) 0.0009(13) 0.0093(13) -0.0029(14)
C5 0.049(2) 0.042(2) 0.0379(16) 0.0036(15) 0.0086(14) 0.0004(16)
C4 0.049(2) 0.0363(18) 0.0381(16) 0.0012(15) 0.0045(14) 0.0032(16)
C10 0.065(2) 0.045(2) 0.0325(15) -0.0021(15) 0.0145(15) -0.0145(18)
C7 0.058(2) 0.045(2) 0.0414(17) 0.0000(16) 0.0148(16) -0.0070(17)
C8 0.061(2) 0.0402(19) 0.0406(17) -0.0007(16) 0.0087(15) -0.0069(18)
C6 0.050(2) 0.0385(19) 0.0393(16) 0.0020(15) 0.0122(14) -0.0036(16)
C2 0.068(3) 0.049(2) 0.052(2) -0.013(2) 0.003(2) -0.010(2)
C1 0.051(2) 0.0368(19) 0.0447(18) -0.0019(16) 0.0048(15) 0.0044(16)
C3 0.052(2) 0.039(2) 0.051(2) 0.0009(17) 0.0098(16) -0.0024(17)
C9 0.081(3) 0.055(2) 0.0430(18) 0.0046(18) 0.0186(18) -0.018(2)

loop_
_atom_type_symbol
_atom_type_description
_atom_type_scat_dispersion_real
_atom_type_scat_dispersion_imag
_atom_type_scat_source
C C 0.0033 0.0016 'International Tables Vol C Tables 4.2.6.8 and 6.1.1.4'
H H 0.0000 0.0000 'International Tables Vol C Tables 4.2.6.8 and 6.1.1.4'
N N 0.0061 0.0033 'International Tables Vol C Tables 4.2.6.8 and 6.1.1.4'
O O 0.0106 0.0060 'International Tables Vol C Tables 4.2.6.8 and 6.1.1.4'
S S 0.1246 0.1234 'International Tables Vol C Tables 4.2.6.8 and 6.1.1.4'

loop_
_geom_angle_atom_site_label_1
_geom_angle_atom_site_label_2
_geom_angle_atom_site_label_3
_geom_angle
C4 S2 C6 88.63(16)
C2 S1 C1 89.17(19)
C8 O1 H1O 107(3)
C4 N2 C5 110.0(3)
C3 O2 H2O 107(3)
C1 N1 C3 109.5(3)
C6 C5 N2 114.4(3)
C6 C5 C10 120.4(3)
N2 C5 C10 125.2(3)
N2 C4 C1 124.1(3)
N2 C4 S2 116.8(3)
C1 C4 S2 119.2(2)
C9 C10 C5 117.1(3)
C9 C10 H10 121.4
C5 C10 H10 121.4
C8 C7 C6 118.8(3)
C8 C7 H7 120.6
C6 C7 H7 120.6
O1 C8 C7 122.3(3)
O1 C8 C9 117.4(3)
C7 C8 C9 120.3(3)
C5 C6 C7 121.2(3)
C5 C6 S2 110.2(3)
C7 C6 S2 128.6(2)
C3 C2 S1 111.2(3)
C3 C2 H2 125(3)
S1 C2 H2 124(3)
N1 C1 C4 123.5(3)
N1 C1 S1 114.6(3)
C4 C1 S1 121.8(3)
O2 C3 C2 124.0(4)
O2 C3 N1 120.4(3)
C2 C3 N1 115.6(3)
C10 C9 C8 122.2(3)
C10 C9 H9 118.9
C8 C9 H9 118.9

loop_
_geom_bond_atom_site_label_1
_geom_bond_atom_site_label_2
_geom_bond_distance
S2 C4 1.732(3)
S2 C6 1.734(3)
S1 C2 1.688(5)
S1 C1 1.705(3)
O1 C8 1.358(4)
O1 H1O 0.77(4)
N2 C4 1.291(4)
N2 C5 1.408(4)
O2 C3 1.339(4)
O2 H2O 1.09(6)
N1 C1 1.328(4)
N1 C3 1.361(4)
C5 C6 1.381(4)
C5 C10 1.424(4)
C4 C1 1.443(5)
C10 C9 1.367(5)
C10 H10 0.9300
C7 C8 1.370(4)
C7 C6 1.388(5)
C7 H7 0.9300
C8 C9 1.398(4)
C2 C3 1.340(5)
C2 H2 0.76(4)
C9 H9 0.9300

loop_
_cod_related_entry_id
_cod_related_entry_database
_cod_related_entry_code
1 ChemSpider 16237274
